data_4106477
loop_
_publ_author_name
'Shichao Wang'
'Ning Ye'

_publ_contact_author_address
;
Fujian Institute of Research on the Structure of Matter,
Chinese Academy of Sciences
Fuzhou, Fujian
350002
People's Republic of China
;
_publ_contact_author_email nye@fjirsm.ac.cn
_publ_contact_author_fax +86-591-83776076
_publ_contact_author_name 'Ning Ye'
_publ_contact_author_phone +86-591-83776076
_publ_section_title
;
 Na2CsBe6B5O15: An Alkaline Beryllium Borate as a Deep-UV Nonlinear
 Optical Crystal
;
_journal_name_full 'Journal of the American Chemical Society'
_journal_page_first 11458
_journal_page_last 11461
_journal_paper_doi 10.1021/ja204179g
_journal_volume 133
_journal_year 2011
_chemical_absolute_configuration ad
_chemical_formula_sum 'B5 Be6 Cs Na2 O15'
_chemical_formula_weight 527
_chemical_name_systematic
;
 ?
;
_space_group_crystal_system monoclinic
_space_group_IT_number 5
_space_group_name_H-M_alt 'C 1 2 1'
_symmetry_space_group_name_Hall 'C 2y'
_symmetry_space_group_name_H-M 'C 1 2 1'
_atom_sites_solution_primary direct
_atom_sites_solution_secondary difmap
_cell_angle_alpha 90
_cell_angle_beta 103.141(12)
_cell_angle_gamma 90
_cell_formula_units_Z 2
_cell_length_a 13.885(4)
_cell_length_b 4.4332(9)
_cell_length_c 10.874(2)
_cell_measurement_reflns_used 1034
_cell_measurement_temperature 293(2)
_cell_measurement_theta_max 27.4084
_cell_measurement_theta_min 3.0132
_cell_volume 651.8(3)
_computing_cell_refinement 'CrystalClear (Rigaku Inc., 2008)'
_computing_data_collection 'CrystalClear (Rigaku Inc., 2008)'
_computing_data_reduction 'CrystalClear (Rigaku Inc., 2008)'
_computing_structure_refinement 'SHELXL-97 (Sheldrick, 2008)'
_computing_structure_solution 'SHELXS-97 (Sheldrick, 2008)'
_diffrn_ambient_temperature 293(2)
_diffrn_detector_area_resol_mean 14.6306
_diffrn_measured_fraction_theta_full 0.993
_diffrn_measured_fraction_theta_max 0.993
_diffrn_measurement_device
;
        Mercury70 (2x2 bin mode)
;
_diffrn_measurement_method CCD_Profile_fitting
_diffrn_orient_matrix_type d*Trek
_diffrn_orient_matrix_UB_11 -0.0071
_diffrn_orient_matrix_UB_12 -0.0308
_diffrn_orient_matrix_UB_13 -0.0669
_diffrn_orient_matrix_UB_21 -0.1896
_diffrn_orient_matrix_UB_22 0.1173
_diffrn_orient_matrix_UB_23 -0.0343
_diffrn_orient_matrix_UB_31 0.0469
_diffrn_orient_matrix_UB_32 0.0596
_diffrn_orient_matrix_UB_33 -0.0562
_diffrn_radiation_monochromator graphite
_diffrn_radiation_type MoK\a
_diffrn_radiation_wavelength 0.71073
_diffrn_reflns_av_R_equivalents 0.0192
_diffrn_reflns_av_unetI/netI 0.0352
_diffrn_reflns_limit_h_max 17
_diffrn_reflns_limit_h_min -18
_diffrn_reflns_limit_k_max 4
_diffrn_reflns_limit_k_min -5
_diffrn_reflns_limit_l_max 14
_diffrn_reflns_limit_l_min -14
_diffrn_reflns_number 2477
_diffrn_reflns_reduction_process 'Lp corrections applied'
_diffrn_reflns_theta_full 27.43
_diffrn_reflns_theta_max 27.43
_diffrn_reflns_theta_min 3.01
_exptl_absorpt_coefficient_mu 2.993
_exptl_absorpt_correction_T_max 1
_exptl_absorpt_correction_T_min 0.7676
_exptl_absorpt_correction_type multi-scan
_exptl_crystal_colour White
_exptl_crystal_density_diffrn 2.685
_exptl_crystal_description Prism
_exptl_crystal_F_000 492
_exptl_crystal_size_max 0.4
_exptl_crystal_size_mid 0.2
_exptl_crystal_size_min 0.05
_refine_diff_density_max 0.307
_refine_diff_density_min -0.637
_refine_diff_density_rms 0.085
_refine_ls_abs_structure_details 'Flack H D (1983), Acta Cryst. A39, 876-881'
_refine_ls_abs_structure_Flack -0.01(2)
_refine_ls_extinction_coef 0.0022(6)
_refine_ls_extinction_expression Fc^*^=kFc[1+0.001xFc^2^\l^3^/sin(2\q)]^-1/4^
_refine_ls_extinction_method SHELXL
_refine_ls_goodness_of_fit_ref 1.027
_refine_ls_matrix_type full
_refine_ls_number_parameters 134
_refine_ls_number_reflns 1319
_refine_ls_number_restraints 1
_refine_ls_restrained_S_all 1.027
_refine_ls_R_factor_all 0.0192
_refine_ls_R_factor_gt 0.0186
_refine_ls_shift/su_max 0.001
_refine_ls_shift/su_mean 0
_refine_ls_structure_factor_coef Fsqd
_refine_ls_weighting_details 'calc w=1/[\s^2^(Fo^2^)+(0.0203P)^2^+0.0000P] where P=(Fo^2^+2Fc^2^)/3'
_refine_ls_weighting_scheme calc
_refine_ls_wR_factor_gt 0.0456
_refine_ls_wR_factor_ref 0.0459
_reflns_number_gt 1285
_reflns_number_total 1319
_reflns_threshold_expression >2sigma(I)
_cod_data_source_file ja204179g_si_002.cif
_cod_data_source_block B5Be6CsNa2O15
_cod_database_code 4106477

loop_
_symmetry_equiv_pos_as_xyz
'x, y, z'
'-x, y, -z'
'x+1/2, y+1/2, z'
'-x+1/2, y+1/2, -z'

loop_
_atom_site_label
_atom_site_type_symbol
_atom_site_fract_x
_atom_site_fract_y
_atom_site_fract_z
_atom_site_U_iso_or_equiv
_atom_site_adp_type
_atom_site_occupancy
_atom_site_symmetry_multiplicity
_atom_site_calc_flag
_atom_site_refinement_flags
Na1 Na 0.81270(8) 0.9638(11) 0.45829(9) 0.0164(4) Uani 1 1 d .
Cs1 Cs 1 0.48186(10) 0 0.02824(12) Uani 1 2 d S
Be1 Be 0.4883(2) 0.455(2) 0.3649(3) 0.0061(10) Uani 1 1 d .
Be2 Be 0.7426(2) 0.462(2) 0.0777(3) 0.0083(8) Uani 1 1 d .
Be3 Be 0.8580(2) 0.460(3) 0.2977(3) 0.0085(10) Uani 1 1 d .
B1 B 0.66585(18) 0.475(2) 0.2749(2) 0.0101(5) Uani 1 1 d .
B2 B 0.83854(18) -0.036(2) 0.1640(2) 0.0076(7) Uani 1 1 d .
B3 B 1 0.450(3) 0.5 0.0052(15) Uani 1 2 d S
O1 O 0.58894(12) 0.475(2) 0.33248(16) 0.0211(5) Uani 1 1 d .
O2 O 0.65492(11) 0.4760(18) 0.14752(14) 0.0137(4) Uani 1 1 d .
O3 O 0.76134(12) 0.4657(17) 0.35674(15) 0.0116(5) Uani 1 1 d .
O4 O 0.83660(14) 0.2659(5) 0.16484(17) 0.0073(4) Uani 1 1 d .
O5 O 0.89099(15) -0.1961(5) 0.26812(17) 0.0090(4) Uani 1 1 d .
O6 O 0.78864(15) -0.1993(5) 0.06070(17) 0.0093(4) Uani 1 1 d .
O7 O 0.94693(14) 0.2932(5) 0.39885(17) 0.0086(4) Uani 1 1 d .
O8 O 1 0.7593(7) 0.5 0.0091(6) Uani 1 2 d S

loop_
_atom_site_aniso_label
_atom_site_aniso_U_11
_atom_site_aniso_U_22
_atom_site_aniso_U_33
_atom_site_aniso_U_23
_atom_site_aniso_U_13
_atom_site_aniso_U_12
Na1 0.0160(4) 0.0189(11) 0.0154(4) -0.0011(11) 0.0057(4) -0.0015(12)
Cs1 0.01809(13) 0.02254(19) 0.04621(18) 0 0.01171(10) 0
Be1 0.0077(12) 0.004(3) 0.0059(11) -0.002(2) -0.0005(9) 0.002(2)
Be2 0.0069(11) 0.010(2) 0.0071(12) 0.001(2) -0.0009(9) -0.001(3)
Be3 0.0063(12) 0.010(3) 0.0086(12) 0.002(2) 0.0006(10) 0.002(3)
B1 0.0075(10) 0.0094(15) 0.0133(11) 0.003(3) 0.0023(9) 0.003(3)
B2 0.0035(10) 0.012(2) 0.0079(11) -0.002(3) 0.0014(8) -0.002(3)
B3 0.0049(14) 0.001(5) 0.0098(15) 0 0.0023(12) 0
O1 0.0091(7) 0.0367(14) 0.0195(8) -0.002(3) 0.0075(6) 0.000(3)
O2 0.0079(7) 0.0214(11) 0.0109(7) 0.005(2) 0.0005(6) 0.001(2)
O3 0.0073(7) 0.0190(15) 0.0088(7) -0.0025(18) 0.0020(6) 0.000(2)
O4 0.0070(9) 0.0045(11) 0.0090(8) -0.0005(7) -0.0010(7) 0.0013(8)
O5 0.0099(9) 0.0061(12) 0.0089(9) 0.0011(8) -0.0023(7) 0.0000(8)
O6 0.0114(9) 0.0070(12) 0.0078(9) 0.0000(8) -0.0017(7) -0.0015(9)
O7 0.0077(9) 0.0074(12) 0.0087(9) -0.0005(8) -0.0022(7) 0.0009(8)
O8 0.0120(13) 0.0073(17) 0.0068(12) 0 -0.0004(10) 0

loop_
_atom_type_symbol
_atom_type_description
_atom_type_scat_dispersion_real
_atom_type_scat_dispersion_imag
_atom_type_scat_source
Be Be 0.0005 0.0002 'International Tables Vol C Tables 4.2.6.8 and 6.1.1.4'
B B 0.0013 0.0007 'International Tables Vol C Tables 4.2.6.8 and 6.1.1.4'
O O 0.0106 0.006 'International Tables Vol C Tables 4.2.6.8 and 6.1.1.4'
Na Na 0.0362 0.0249 'International Tables Vol C Tables 4.2.6.8 and 6.1.1.4'
Cs Cs -0.368 2.1192 'International Tables Vol C Tables 4.2.6.8 and 6.1.1.4'

loop_
_geom_angle_atom_site_label_1
_geom_angle_atom_site_label_2
_geom_angle_atom_site_label_3
_geom_angle
_geom_angle_site_symmetry_1
_geom_angle_site_symmetry_3
O1 Na1 O3 58.13(6) 4_656 4_656
O1 Na1 O3 119.1(3) 4_656 .
O3 Na1 O3 103.5(3) 4_656 .
O1 Na1 O3 116.6(3) 4_656 1_565
O3 Na1 O3 103.1(3) 4_656 1_565
O3 Na1 O3 124.33(7) . 1_565
O1 Na1 O7 86.40(16) 4_656 1_565
O3 Na1 O7 131.9(2) 4_656 1_565
O3 Na1 O7 122.86(9) . 1_565
O3 Na1 O7 62.29(13) 1_565 1_565
O1 Na1 O5 120.42(11) 4_656 1_565
O3 Na1 O5 164.6(3) 4_656 1_565
O3 Na1 O5 62.87(9) . 1_565
O3 Na1 O5 91.13(9) 1_565 1_565
O7 Na1 O5 60.23(7) 1_565 1_565
O1 Na1 O8 61.46(10) 4_656 .
O3 Na1 O8 115.52(12) 4_656 .
O3 Na1 O8 86.82(16) . .
O3 Na1 O8 122.59(14) 1_565 .
O7 Na1 O8 60.31(8) 1_565 .
O5 Na1 O8 59.22(6) 1_565 .
O1 Na1 Be1 89.39(8) 4_656 3
O3 Na1 Be1 147.50(8) 4_656 3
O3 Na1 Be1 90.7(2) . 3
O3 Na1 Be1 92.1(2) 1_565 3
O7 Na1 Be1 35.6(2) 1_565 3
O5 Na1 Be1 34.83(11) 1_565 3
O8 Na1 Be1 35.21(13) . 3
O1 Na1 B1 28.24(6) 4_656 4_656
O3 Na1 B1 29.89(6) 4_656 4_656
O3 Na1 B1 114.7(3) . 4_656
O3 Na1 B1 112.7(3) 1_565 4_656
O7 Na1 B1 109.48(16) 1_565 4_656
O5 Na1 B1 146.64(15) 1_565 4_656
O8 Na1 B1 87.76(10) . 4_656
Be1 Na1 B1 117.63(9) 3 4_656
O1 Na1 Be3 113.4(3) 4_656 1_565
O3 Na1 Be3 131.6(3) 4_656 1_565
O3 Na1 Be3 118.22(16) . 1_565
O3 Na1 Be3 33.01(13) 1_565 1_565
O7 Na1 Be3 33.36(9) 1_565 1_565
O5 Na1 Be3 63.75(17) 1_565 1_565
O8 Na1 Be3 91.31(12) . 1_565
Be1 Na1 Be3 59.1(3) 3 1_565
B1 Na1 Be3 126.9(3) 4_656 1_565
O1 Na1 Be1 30.27(7) 4_656 4_656
O3 Na1 Be1 88.34(8) 4_656 4_656
O3 Na1 Be1 113.7(3) . 4_656
O3 Na1 Be1 115.0(3) 1_565 4_656
O7 Na1 Be1 63.28(14) 1_565 4_656
O5 Na1 Be1 90.88(10) 1_565 4_656
O8 Na1 Be1 33.96(14) . 4_656
Be1 Na1 Be1 59.15(10) 3 4_656
B1 Na1 Be1 58.49(8) 4_656 4_656
Be3 Na1 Be1 95.72(17) 1_565 4_656
O1 Na1 Be3 115.1(2) 4_656 .
O3 Na1 Be3 131.5(3) 4_656 .
O3 Na1 Be3 32.69(13) . .
O3 Na1 Be3 118.76(15) 1_565 .
O7 Na1 Be3 90.96(15) 1_565 .
O5 Na1 Be3 33.25(17) 1_565 .
O8 Na1 Be3 61.53(10) . .
Be1 Na1 Be3 58.0(3) 3 .
B1 Na1 Be3 128.4(3) 4_656 .
Be3 Na1 Be3 96.28(9) 1_565 .
Be1 Na1 Be3 94.56(18) 4_656 .
O2 Cs1 O2 94.6(2) 3 4_655
O2 Cs1 O2 179.3(2) 3 4_645
O2 Cs1 O2 86.09(4) 4_655 4_645
O2 Cs1 O2 86.09(4) 3 3_545
O2 Cs1 O2 179.3(2) 4_655 3_545
O2 Cs1 O2 93.2(2) 4_645 3_545
O2 Cs1 O4 90.23(6) 3 2_755
O2 Cs1 O4 112.66(5) 4_655 2_755
O2 Cs1 O4 89.51(6) 4_645 2_755
O2 Cs1 O4 67.31(5) 3_545 2_755
O2 Cs1 O4 112.66(5) 3 .
O2 Cs1 O4 90.23(6) 4_655 .
O2 Cs1 O4 67.31(5) 4_645 .
O2 Cs1 O4 89.51(6) 3_545 .
O4 Cs1 O4 146.64(8) 2_755 .
O2 Cs1 O6 47.03(4) 3 2_765
O2 Cs1 O6 97.26(9) 4_655 2_765
O2 Cs1 O6 132.90(4) 4_645 2_765
O2 Cs1 O6 83.19(8) 3_545 2_765
O4 Cs1 O6 45.84(5) 2_755 2_765
O4 Cs1 O6 158.68(4) . 2_765
O2 Cs1 O6 97.26(9) 3 1_565
O2 Cs1 O6 47.03(4) 4_655 1_565
O2 Cs1 O6 83.19(8) 4_645 1_565
O2 Cs1 O6 132.90(4) 3_545 1_565
O4 Cs1 O6 158.68(4) 2_755 1_565
O4 Cs1 O6 45.84(5) . 1_565
O6 Cs1 O6 131.68(8) 2_765 1_565
O2 Cs1 B2 57.11(9) 3 2_765
O2 Cs1 B2 77.52(10) 4_655 2_765
O2 Cs1 B2 123.09(9) 4_645 2_765
O2 Cs1 B2 102.87(11) 3_545 2_765
O4 Cs1 B2 50.70(13) 2_755 2_765
O4 Cs1 B2 162.65(13) . 2_765
O6 Cs1 B2 21.15(6) 2_765 2_765
O6 Cs1 B2 118.33(12) 1_565 2_765
O2 Cs1 B2 77.52(10) 3 1_565
O2 Cs1 B2 57.11(9) 4_655 1_565
O2 Cs1 B2 102.87(11) 4_645 1_565
O2 Cs1 B2 123.09(9) 3_545 1_565
O4 Cs1 B2 162.65(13) 2_755 1_565
O4 Cs1 B2 50.70(13) . 1_565
O6 Cs1 B2 118.33(12) 2_765 1_565
O6 Cs1 B2 21.15(6) 1_565 1_565
B2 Cs1 B2 111.9(2) 2_765 1_565
O2 Cs1 Be2 116.90(13) 3 .
O2 Cs1 Be2 65.07(13) 4_655 .
O2 Cs1 Be2 63.39(13) 4_645 .
O2 Cs1 Be2 114.62(13) 3_545 .
O4 Cs1 Be2 152.72(11) 2_755 .
O4 Cs1 Be2 25.60(10) . .
O6 Cs1 Be2 157.14(16) 2_765 .
O6 Cs1 Be2 25.47(16) 1_565 .
B2 Cs1 Be2 141.87(16) 2_765 .
B2 Cs1 Be2 40.44(17) 1_565 .
O2 Cs1 Be2 65.07(13) 3 2_755
O2 Cs1 Be2 116.90(13) 4_655 2_755
O2 Cs1 Be2 114.62(13) 4_645 2_755
O2 Cs1 Be2 63.39(13) 3_545 2_755
O4 Cs1 Be2 25.60(10) 2_755 2_755
O4 Cs1 Be2 152.72(11) . 2_755
O6 Cs1 Be2 25.47(16) 2_765 2_755
O6 Cs1 Be2 157.14(16) 1_565 2_755
B2 Cs1 Be2 40.44(17) 2_765 2_755
B2 Cs1 Be2 141.87(17) 1_565 2_755
Be2 Cs1 Be2 177.4(3) . 2_755
O1 Be1 O5 122.5(3) . 3_455
O1 Be1 O7 112.3(6) . 3_455
O5 Be1 O7 103.3(3) 3_455 3_455
O1 Be1 O8 108.7(3) . 3_445
O5 Be1 O8 104.4(5) 3_455 3_445
O7 Be1 O8 103.8(2) 3_455 3_445
O1 Be1 Na1 171.7(4) . 3_445
O5 Be1 Na1 65.82(14) 3_455 3_445
O7 Be1 Na1 62.93(16) 3_455 3_445
O8 Be1 Na1 67.41(13) 3_445 3_445
O1 Be1 Na1 51.95(11) . 4_646
O5 Be1 Na1 156.6(5) 3_455 4_646
O7 Be1 Na1 99.2(3) 3_455 4_646
O8 Be1 Na1 63.45(11) 3_445 4_646
Na1 Be1 Na1 120.82(10) 3_445 4_646
O2 Be2 O6 112.9(3) . 4_655
O2 Be2 O6 112.2(6) . 1_565
O6 Be2 O6 108.8(3) 4_655 1_565
O2 Be2 O4 109.7(3) . .
O6 Be2 O4 107.7(5) 4_655 .
O6 Be2 O4 105.2(3) 1_565 .
O2 Be2 Be3 86.45(15) . .
O6 Be2 Be3 147.0(5) 4_655 .
O6 Be2 Be3 86.1(3) 1_565 .
O4 Be2 Be3 39.3(2) . .
O2 Be2 Cs1 163.9(2) . .
O6 Be2 Cs1 82.71(14) 4_655 .
O6 Be2 Cs1 63.56(12) 1_565 .
O4 Be2 Cs1 59.52(12) . .
Be3 Be2 Cs1 77.89(10) . .
O2 Be2 Cs1 53.4(3) . 3_445
O6 Be2 Cs1 61.8(2) 4_655 3_445
O6 Be2 Cs1 143.5(3) 1_565 3_445
O4 Be2 Cs1 111.3(4) . 3_445
Be3 Be2 Cs1 121.7(3) . 3_445
Cs1 Be2 Cs1 139.5(2) . 3_445
O2 Be2 Cs1 51.3(3) . 3_455
O6 Be2 Cs1 91.34(19) 4_655 3_455
O6 Be2 Cs1 77.5(3) 1_565 3_455
O4 Be2 Cs1 158.22(18) . 3_455
Be3 Be2 Cs1 121.1(3) . 3_455
Cs1 Be2 Cs1 135.8(2) . 3_455
Cs1 Be2 Cs1 68.06(5) 3_445 3_455
O3 Be3 O7 108.0(3) . .
O3 Be3 O5 110.9(6) . 1_565
O7 Be3 O5 110.5(3) . 1_565
O3 Be3 O4 110.9(4) . .
O7 Be3 O4 108.2(6) . .
O5 Be3 O4 108.3(3) 1_565 .
O3 Be3 Be2 88.33(15) . .
O7 Be3 Be2 148.1(6) . .
O5 Be3 Be2 87.5(4) 1_565 .
O4 Be3 Be2 39.9(2) . .
O3 Be3 Na1 58.0(4) . 1_545
O7 Be3 Na1 59.7(3) . 1_545
O5 Be3 Na1 155.4(3) 1_565 1_545
O4 Be3 Na1 96.3(5) . 1_545
Be2 Be3 Na1 112.4(4) . 1_545
O3 Be3 Na1 56.7(4) . .
O7 Be3 Na1 99.9(3) . .
O5 Be3 Na1 61.7(3) 1_565 .
O4 Be3 Na1 151.8(3) . .
Be2 Be3 Na1 111.9(4) . .
Na1 Be3 Na1 96.28(9) 1_545 .
O3 Be3 Cs1 153.34(16) . .
O7 Be3 Cs1 96.62(16) . .
O5 Be3 Cs1 67.89(12) 1_565 .
O4 Be3 Cs1 49.68(14) . .
Be2 Be3 Cs1 65.10(10) . .
Na1 Be3 Cs1 132.7(3) 1_545 .
Na1 Be3 Cs1 129.6(3) . .
O1 B1 O2 123.6(2) . .
O1 B1 O3 115.6(2) . .
O2 B1 O3 120.7(2) . .
O1 B1 Na1 55.99(12) . 4_646
O2 B1 Na1 179.2(6) . 4_646
O3 B1 Na1 59.66(11) . 4_646
O4 B2 O6 121.5(4) . .
O4 B2 O5 120.8(4) . .
O6 B2 O5 117.8(7) . .
O4 B2 Cs1 125.3(2) . 1_545
O6 B2 Cs1 64.3(2) . 1_545
O5 B2 Cs1 80.8(3) . 1_545
O4 B2 Cs1 55.30(17) . .
O6 B2 Cs1 99.8(2) . .
O5 B2 Cs1 114.94(18) . .
Cs1 B2 Cs1 69.97(5) 1_545 .
O7 B3 O7 118.9(9) . 2_756
O7 B3 O8 120.6(5) . .
O7 B3 O8 120.6(5) 2_756 .
B1 O1 Be1 166.0(3) . .
B1 O1 Na1 95.77(14) . 4_646
Be1 O1 Na1 97.78(14) . 4_646
B1 O2 Be2 124.87(19) . .
B1 O2 Cs1 114.3(4) . 3_445
Be2 O2 Cs1 103.5(4) . 3_445
B1 O2 Cs1 114.3(4) . 3_455
Be2 O2 Cs1 106.6(4) . 3_455
Cs1 O2 Cs1 86.09(4) 3_445 3_455
B1 O3 Be3 119.61(18) . .
B1 O3 Na1 90.46(13) . 4_646
Be3 O3 Na1 149.94(14) . 4_646
B1 O3 Na1 112.6(5) . .
Be3 O3 Na1 90.6(4) . .
Na1 O3 Na1 76.81(17) 4_646 .
B1 O3 Na1 115.6(5) . 1_545
Be3 O3 Na1 89.0(4) . 1_545
Na1 O3 Na1 76.54(18) 4_646 1_545
Na1 O3 Na1 124.33(7) . 1_545
B2 O4 Be3 121.8(4) . .
B2 O4 Be2 122.0(4) . .
Be3 O4 Be2 100.8(4) . .
B2 O4 Cs1 105.43(14) . .
Be3 O4 Cs1 108.2(2) . .
Be2 O4 Cs1 94.88(18) . .
B2 O5 Be3 120.9(3) . 1_545
B2 O5 Be1 120.7(5) . 3_545
Be3 O5 Be1 118.3(3) 1_545 3_545
B2 O5 Na1 105.5(2) . 1_545
Be3 O5 Na1 85.0(2) 1_545 1_545
Be1 O5 Na1 79.35(15) 3_545 1_545
B2 O6 Be2 119.9(5) . 4_645
B2 O6 Be2 121.2(4) . 1_545
Be2 O6 Be2 118.1(3) 4_645 1_545
B2 O6 Cs1 94.5(2) . 1_545
Be2 O6 Cs1 93.56(19) 4_645 1_545
Be2 O6 Cs1 91.0(2) 1_545 1_545
B3 O7 Be3 119.9(6) . .
B3 O7 Be1 118.9(4) . 3_545
Be3 O7 Be1 120.1(4) . 3_545
B3 O7 Na1 112.1(3) . 1_545
Be3 O7 Na1 86.9(3) . 1_545
Be1 O7 Na1 81.5(2) 3_545 1_545
B3 O8 Be1 121.1(3) . 4_656
B3 O8 Be1 121.1(3) . 3
Be1 O8 Be1 117.9(6) 4_656 3
B3 O8 Na1 109.67(12) . 2_756
Be1 O8 Na1 77.38(15) 4_656 2_756
Be1 O8 Na1 82.59(16) 3 2_756
B3 O8 Na1 109.67(12) . .
Be1 O8 Na1 82.59(16) 4_656 .
Be1 O8 Na1 77.38(15) 3 .
Na1 O8 Na1 140.7(2) 2_756 .

loop_
_geom_bond_atom_site_label_1
_geom_bond_atom_site_label_2
_geom_bond_distance
_geom_bond_site_symmetry_2
Na1 O1 2.373(2) 4_656
Na1 O3 2.458(2) 4_656
Na1 O3 2.499(9) .
Na1 O3 2.514(9) 1_565
Na1 O7 2.563(4) 1_565
Na1 O5 2.642(3) 1_565
Na1 O8 2.693(2) .
Na1 Be1 2.847(3) 3
Na1 B1 2.848(3) 4_656
Na1 Be3 2.963(10) 1_565
Na1 Be1 2.986(3) 4_656
Na1 Be3 2.989(10) .
Cs1 O2 3.230(6) 3
Cs1 O2 3.230(6) 4_655
Cs1 O2 3.265(6) 4_645
Cs1 O2 3.265(6) 3_545
Cs1 O4 3.336(2) 2_755
Cs1 O4 3.336(2) .
Cs1 O6 3.453(2) 2_765
Cs1 O6 3.453(2) 1_565
Cs1 B2 3.820(6) 2_765
Cs1 B2 3.820(6) 1_565
Cs1 Be2 3.856(3) .
Cs1 Be2 3.856(3) 2_755
Be1 O1 1.519(4) .
Be1 O5 1.654(5) 3_455
Be1 O7 1.676(9) 3_455
Be1 O8 1.682(6) 3_445
Be1 Na1 2.847(3) 3_445
Be1 Na1 2.986(3) 4_646
Be2 O2 1.575(3) .
Be2 O6 1.634(5) 4_655
Be2 O6 1.659(10) 1_565
Be2 O4 1.672(6) .
Be2 Be3 2.559(4) .
Be2 Cs1 3.911(6) 3_445
Be2 Cs1 4.009(6) 3_455
Be3 O3 1.614(3) .
Be3 O7 1.632(6) .
Be3 O5 1.645(11) 1_565
Be3 O4 1.649(7) .
Be3 Na1 2.963(10) 1_545
B1 O1 1.355(3) .
B1 O2 1.359(3) .
B1 O3 1.419(3) .
B1 Na1 2.848(3) 4_646
B2 O4 1.339(10) .
B2 O6 1.383(5) .
B2 O5 1.393(6) .
B2 Cs1 3.820(6) 1_545
B3 O7 1.366(7) .
B3 O7 1.366(7) 2_756
B3 O8 1.372(13) .
O1 Na1 2.373(2) 4_646
O2 Cs1 3.230(6) 3_445
O2 Cs1 3.265(6) 3_455
O3 Na1 2.458(2) 4_646
O3 Na1 2.514(9) 1_545
O5 Be3 1.645(11) 1_545
O5 Be1 1.654(5) 3_545
O5 Na1 2.642(3) 1_545
O6 Be2 1.634(5) 4_645
O6 Be2 1.659(10) 1_545
O6 Cs1 3.453(2) 1_545
O7 Be1 1.676(9) 3_545
O7 Na1 2.563(4) 1_545
O8 Be1 1.682(6) 4_656
O8 Be1 1.682(6) 3
O8 Na1 2.693(2) 2_756
